data_7713178
loop_
_publ_author_name
'Sahoo, Dipankar'
'Mazumdar, Rakesh'
'Pramanik, Subhadip'
'Banerjee, Sayantani'
'Patra, Ranjan'
'Rath, Sankar Prasad'

_publ_section_title
;
 Modulation of iron spin states in highly distorted iron(III)porphyrin:
 H-bonding interactions and implications for the hemoproteins
;
_journal_name_full 'Dalton Transactions'
_journal_paper_doi 10.1039/D3DT00846K
_journal_year 2023
_chemical_formula_sum 'C52 H40 Br8 Cl Fe N4 O8'
_chemical_formula_weight 1579.46
_space_group_crystal_system monoclinic
_space_group_IT_number 15
_space_group_name_Hall '-C 2yc'
_space_group_name_H-M_alt 'C 1 2/c 1'
_atom_sites_solution_hydrogens mixed
_audit_creation_method SHELXL-2018/3
_audit_update_record
;
2023-05-01 deposited with the CCDC.	2023-05-29 downloaded from the CCDC.
;
_cell_angle_alpha 90
_cell_angle_beta 115.931(7)
_cell_angle_gamma 90
_cell_formula_units_Z 4
_cell_length_a 26.344(10)
_cell_length_b 10.225(4)
_cell_length_c 28.292(10)
_cell_measurement_reflns_used 999
_cell_measurement_temperature 100(2)
_cell_measurement_theta_max 27.0
_cell_measurement_theta_min 2.5
_cell_volume 6854(4)
_computing_cell_refinement 'Bruker SAINT'
_computing_data_collection 'Bruker APEX'
_computing_data_reduction 'Bruker SAINT'
_computing_molecular_graphics 'SHELXL 5.1, XP (Sheldrick, 1994)'
_computing_publication_material SHELXL-97
_computing_structure_refinement 'SHELXL-2018/3 (Sheldrick, 2018)'
_computing_structure_solution 'SHELXS-97 (Sheldrick, 2008)'
_diffrn_ambient_temperature 100(2)
_diffrn_measured_fraction_theta_full 0.993
_diffrn_measured_fraction_theta_max 0.994
_diffrn_measurement_device_type 'Bruker SMART APEX'
_diffrn_measurement_method \w
_diffrn_radiation_type MoK\a
_diffrn_radiation_wavelength 0.71073
_diffrn_reflns_av_R_equivalents 0.0697
_diffrn_reflns_av_unetI/netI 0.0912
_diffrn_reflns_Laue_measured_fraction_full 0.993
_diffrn_reflns_Laue_measured_fraction_max 0.994
_diffrn_reflns_limit_h_max 22
_diffrn_reflns_limit_h_min -31
_diffrn_reflns_limit_k_max 12
_diffrn_reflns_limit_k_min -11
_diffrn_reflns_limit_l_max 34
_diffrn_reflns_limit_l_min -24
_diffrn_reflns_number 17748
_diffrn_reflns_point_group_measured_fraction_full 0.993
_diffrn_reflns_point_group_measured_fraction_max 0.994
_diffrn_reflns_theta_full 25.000
_diffrn_reflns_theta_max 25.498
_diffrn_reflns_theta_min 2.178
_diffrn_source 'fine-focus sealed tube'
_exptl_absorpt_coefficient_mu 4.968
_exptl_absorpt_correction_T_max 0.609
_exptl_absorpt_correction_T_min 0.480
_exptl_absorpt_correction_type multi-scan
_exptl_crystal_colour 'dark red'
_exptl_crystal_density_diffrn 1.531
_exptl_crystal_description block
_exptl_crystal_F_000 3068
_exptl_crystal_size_max 0.150
_exptl_crystal_size_mid 0.140
_exptl_crystal_size_min 0.100
_refine_diff_density_max 0.847
_refine_diff_density_min -0.623
_refine_diff_density_rms 0.144
_refine_ls_extinction_method none
_refine_ls_goodness_of_fit_ref 1.049
_refine_ls_hydrogen_treatment constr
_refine_ls_matrix_type full
_refine_ls_number_parameters 302
_refine_ls_number_reflns 6340
_refine_ls_number_restraints 15
_refine_ls_restrained_S_all 1.057
_refine_ls_R_factor_all 0.1180
_refine_ls_R_factor_gt 0.0696
_refine_ls_shift/su_max 0.001
_refine_ls_shift/su_mean 0.000
_refine_ls_structure_factor_coef Fsqd
_refine_ls_weighting_details 'w=1/[\s^2^(Fo^2^)+(0.1107P)^2^+3.8093P] where P=(Fo^2^+2Fc^2^)/3'
_refine_ls_weighting_scheme calc
_refine_ls_wR_factor_gt 0.1943
_refine_ls_wR_factor_ref 0.2219
_reflns_Friedel_coverage 0.000
_reflns_number_gt 3540
_reflns_number_total 6340
_reflns_threshold_expression 'I > 2\s(I)'
_cod_data_source_file d3dt00846k2.cif
_cod_data_source_block shelx_CCDC2
_cod_original_sg_symbol_H-M 'C 2/c'
_cod_database_code 7713178
_shelx_shelxl_version_number 2018/3
_shelx_space_group_comment
;
The symmetry employed for this shelxl refinement is uniquely defined
by the following loop, which should always be used as a source of
symmetry information in preference to the above space-group names.
They are only intended as comments.
;
_shelx_estimated_absorpt_t_min 0.523
_shelx_estimated_absorpt_t_max 0.636
_exptl_absorpt_special_details 'SADABS 2.05 (Sheldrick, 2002)'

loop_
_space_group_symop_operation_xyz
'x, y, z'
'-x, y, -z+1/2'
'x+1/2, y+1/2, z'
'-x+1/2, y+1/2, -z+1/2'
'-x, -y, -z'
'x, -y, z-1/2'
'-x+1/2, -y+1/2, -z'
'x+1/2, -y+1/2, z-1/2'

loop_
_atom_site_label
_atom_site_type_symbol
_atom_site_fract_x
_atom_site_fract_y
_atom_site_fract_z
_atom_site_U_iso_or_equiv
_atom_site_adp_type
_atom_site_occupancy
_atom_site_site_symmetry_order
_atom_site_calc_flag
_atom_site_refinement_flags_posn
_atom_site_refinement_flags_adp
_atom_site_refinement_flags_occupancy
_atom_site_disorder_assembly
_atom_site_disorder_group
Fe1 Fe 0.500000 2.76730(16) 0.250000 0.0459(4) Uani 1 2 d S T P . .
N1 N 0.5303(3) 2.7720(7) 0.1955(2) 0.0528(18) Uani 1 1 d . . . . .
N2 N 0.4209(3) 2.7657(7) 0.1916(2) 0.0477(17) Uani 1 1 d . . . . .
O1 O 0.500000 2.5621(7) 0.250000 0.056(2) Uani 1 2 d DS T P . .
O2 O 0.500000 2.9748(9) 0.250000 0.082(3) Uani 1 2 d DS T P . .
Br1 Br 0.64183(4) 3.00172(10) 0.16899(4) 0.0712(4) Uani 1 1 d . . . . .
Br2 Br 0.50782(5) 2.98882(11) 0.06655(4) 0.0765(4) Uani 1 1 d . . . . .
Br3 Br 0.32773(5) 2.54754(12) 0.05935(4) 0.0802(4) Uani 1 1 d . . . . .
Br4 Br 0.27807(4) 2.54948(10) 0.15517(4) 0.0627(3) Uani 1 1 d . . . . .
C1 C 0.5847(4) 2.8143(8) 0.2094(3) 0.050(2) Uani 1 1 d . . . . .
C2 C 0.5835(4) 2.8918(9) 0.1672(3) 0.059(2) Uani 1 1 d . . . . .
C3 C 0.5315(3) 2.8869(9) 0.1274(3) 0.054(2) Uani 1 1 d . . . . .
C4 C 0.4973(4) 2.8086(8) 0.1447(3) 0.053(2) Uani 1 1 d . . . . .
C5 C 0.4424(4) 2.7637(9) 0.1162(3) 0.054(2) Uani 1 1 d . . . . .
C6 C 0.4089(3) 2.7231(8) 0.1414(3) 0.050(2) Uani 1 1 d . . . . .
C7 C 0.3584(3) 2.6477(8) 0.1218(3) 0.050(2) Uani 1 1 d . . . . .
C8 C 0.3371(3) 2.6529(8) 0.1573(3) 0.051(2) Uani 1 1 d . . . . .
C9 C 0.3766(4) 2.7267(8) 0.2010(3) 0.047(2) Uani 1 1 d . . . . .
C10 C 0.3692(4) 2.7732(8) 0.2439(3) 0.046(2) Uani 1 1 d . . . . .
C11 C 0.4178(3) 2.7637(8) 0.05795(19) 0.077(3) Uani 1 1 d G . . . .
C12 C 0.4466(3) 2.7021(8) 0.0331(3) 0.098(4) Uani 1 1 d G . . . .
H12A H 0.481311 2.658835 0.053395 0.118 Uiso 1 1 calc R U . . .
C13 C 0.4246(4) 2.7039(9) -0.0214(3) 0.135(5) Uani 1 1 d G U . . .
H13A H 0.444310 2.661864 -0.038350 0.162 Uiso 1 1 calc R U . . .
C14 C 0.3738(4) 2.7673(9) -0.05104(19) 0.131(6) Uani 1 1 d G U . . .
H14A H 0.358804 2.768491 -0.088291 0.157 Uiso 1 1 calc R U . . .
C15 C 0.3450(3) 2.8288(9) -0.0262(3) 0.139(6) Uani 1 1 d G U . . .
H15A H 0.310298 2.872091 -0.046487 0.167 Uiso 1 1 calc R U . . .
C16 C 0.3670(3) 2.8270(8) 0.0283(3) 0.110(5) Uani 1 1 d G . . . .
H16A H 0.347298 2.869065 0.045259 0.132 Uiso 1 1 calc R U . . .
C17 C 0.3114(4) 2.7787(8) 0.2423(3) 0.054(2) Uani 1 1 d . . . . .
C18 C 0.2991(4) 2.7169(9) 0.2788(4) 0.058(2) Uani 1 1 d . . . . .
H18A H 0.327204 2.667196 0.306094 0.070 Uiso 1 1 calc R U . . .
C19 C 0.2463(5) 2.7268(12) 0.2759(4) 0.079(3) Uani 1 1 d . . . . .
H19A H 0.237622 2.683797 0.301208 0.095 Uiso 1 1 calc R U . . .
C20 C 0.2055(4) 2.7984(10) 0.2367(4) 0.069(3) Uani 1 1 d . . . . .
H20A H 0.169086 2.807084 0.235519 0.083 Uiso 1 1 calc R U . . .
C21 C 0.2175(4) 2.8570(11) 0.1996(4) 0.069(3) Uani 1 1 d . . . . .
H21A H 0.188756 2.904789 0.172040 0.083 Uiso 1 1 calc R U . . .
C22 C 0.2691(3) 2.8486(9) 0.2011(3) 0.053(2) Uani 1 1 d . . . . .
H22A H 0.276811 2.889267 0.174815 0.063 Uiso 1 1 calc R U . . .
Cl1 Cl 0.4496(2) 3.4432(5) 0.3434(2) 0.0621(12) Uani 0.5 1 d . . P . .
O1S O 0.4382(7) 3.4254(17) 0.2915(6) 0.104(6) Uani 0.5 1 d . . P . .
O2S O 0.5088(6) 3.4662(14) 0.3640(8) 0.100(5) Uani 0.5 1 d . . P . .
O3S O 0.4419(7) 3.3145(15) 0.3573(6) 0.092(5) Uani 0.5 1 d . . P . .
O4S O 0.4219(8) 3.530(2) 0.3577(9) 0.137(8) Uani 0.5 1 d . . P . .
H1A H 0.518700 2.519200 0.243000 0.050 Uiso 1 1 d D . . . .
H2A H 0.469000 3.020200 0.232300 0.050 Uiso 1 1 d D . . . .

loop_
_atom_site_aniso_label
_atom_site_aniso_U_11
_atom_site_aniso_U_22
_atom_site_aniso_U_33
_atom_site_aniso_U_23
_atom_site_aniso_U_13
_atom_site_aniso_U_12
Fe1 0.0422(10) 0.0486(10) 0.0354(9) 0.000 0.0065(7) 0.000
N1 0.042(4) 0.063(5) 0.035(4) 0.018(3) -0.001(3) 0.001(3)
N2 0.042(4) 0.052(4) 0.042(4) 0.002(3) 0.012(3) -0.010(3)
O1 0.073(6) 0.040(5) 0.071(6) 0.000 0.046(5) 0.000
O2 0.044(6) 0.061(6) 0.117(9) 0.000 0.012(5) 0.000
Br1 0.0526(6) 0.0703(7) 0.0820(7) 0.0205(5) 0.0213(5) -0.0106(5)
Br2 0.0655(7) 0.0877(8) 0.0633(6) 0.0355(5) 0.0162(5) -0.0093(5)
Br3 0.0799(8) 0.1115(9) 0.0432(5) -0.0183(5) 0.0215(5) -0.0438(7)
Br4 0.0584(6) 0.0728(7) 0.0528(6) -0.0083(4) 0.0204(4) -0.0239(5)
C1 0.045(5) 0.053(5) 0.045(5) 0.016(4) 0.013(4) 0.001(4)
C2 0.046(6) 0.074(6) 0.045(5) 0.007(4) 0.008(4) -0.008(5)
C3 0.042(5) 0.057(5) 0.055(5) 0.017(4) 0.014(4) -0.009(4)
C4 0.042(5) 0.056(5) 0.056(5) 0.018(4) 0.017(4) -0.002(4)
C5 0.051(6) 0.072(6) 0.023(4) 0.008(4) 0.002(4) -0.011(5)
C6 0.046(5) 0.057(5) 0.030(4) 0.007(4) 0.002(4) -0.012(4)
C7 0.051(5) 0.059(5) 0.030(4) 0.000(4) 0.009(4) -0.018(4)
C8 0.037(5) 0.062(6) 0.040(5) 0.008(4) 0.004(4) -0.010(4)
C9 0.050(5) 0.037(4) 0.048(5) 0.000(4) 0.016(4) -0.005(4)
C10 0.052(5) 0.040(5) 0.042(5) 0.005(4) 0.016(4) 0.000(4)
C11 0.070(7) 0.105(9) 0.046(6) 0.022(5) 0.015(5) -0.034(6)
C12 0.095(9) 0.138(11) 0.044(6) 0.000(6) 0.014(6) -0.049(8)
C13 0.211(15) 0.115(11) 0.068(9) -0.012(7) 0.049(9) -0.061(10)
C14 0.187(12) 0.126(10) 0.041(6) 0.004(6) 0.015(7) -0.079(9)
C15 0.136(11) 0.166(12) 0.056(7) 0.031(8) -0.013(7) -0.051(10)
C16 0.102(10) 0.121(10) 0.049(6) 0.046(6) -0.023(6) -0.042(8)
C17 0.048(6) 0.045(5) 0.054(5) -0.006(4) 0.010(4) -0.007(4)
C18 0.051(6) 0.062(6) 0.064(6) 0.000(5) 0.028(5) -0.009(5)
C19 0.067(8) 0.095(8) 0.068(7) -0.014(6) 0.022(6) -0.008(6)
C20 0.053(7) 0.074(7) 0.078(7) -0.020(6) 0.027(6) -0.009(5)
C21 0.039(6) 0.090(8) 0.056(6) -0.011(5) 0.000(4) 0.008(5)
C22 0.038(5) 0.065(6) 0.039(4) 0.000(4) 0.003(4) -0.004(4)
Cl1 0.063(3) 0.066(3) 0.072(3) -0.002(2) 0.043(3) -0.002(2)
O1S 0.116(13) 0.138(14) 0.075(10) -0.020(9) 0.057(9) -0.092(11)
O2S 0.058(10) 0.076(10) 0.168(17) -0.009(10) 0.052(10) 0.003(8)
O3S 0.115(13) 0.089(11) 0.089(11) 0.040(8) 0.061(10) -0.006(9)
O4S 0.075(13) 0.19(2) 0.128(17) 0.032(15) 0.027(11) -0.018(13)

loop_
_atom_type_symbol
_atom_type_description
_atom_type_scat_dispersion_real
_atom_type_scat_dispersion_imag
_atom_type_scat_source
C C 0.0033 0.0016 'International Tables Vol C Tables 4.2.6.8 and 6.1.1.4'
H H 0.0000 0.0000 'International Tables Vol C Tables 4.2.6.8 and 6.1.1.4'
N N 0.0061 0.0033 'International Tables Vol C Tables 4.2.6.8 and 6.1.1.4'
O O 0.0106 0.0060 'International Tables Vol C Tables 4.2.6.8 and 6.1.1.4'
Cl Cl 0.1484 0.1585 'International Tables Vol C Tables 4.2.6.8 and 6.1.1.4'
Fe Fe 0.3463 0.8444 'International Tables Vol C Tables 4.2.6.8 and 6.1.1.4'
Br Br -0.2901 2.4595 'International Tables Vol C Tables 4.2.6.8 and 6.1.1.4'

loop_
_geom_angle_atom_site_label_1
_geom_angle_atom_site_label_2
_geom_angle_atom_site_label_3
_geom_angle
_geom_angle_site_symmetry_1
_geom_angle_site_symmetry_3
_geom_angle_publ_flag
N2 Fe1 N2 179.1(4) 2_655 . ?
N2 Fe1 N1 90.8(3) 2_655 . ?
N2 Fe1 N1 89.3(3) . . ?
N2 Fe1 N1 89.3(3) 2_655 2_655 ?
N2 Fe1 N1 90.8(3) . 2_655 ?
N1 Fe1 N1 177.3(4) . 2_655 ?
N2 Fe1 O1 89.53(19) 2_655 . ?
N2 Fe1 O1 89.53(19) . . ?
N1 Fe1 O1 91.3(2) . . ?
N1 Fe1 O1 91.3(2) 2_655 . ?
N2 Fe1 O2 90.47(19) 2_655 . ?
N2 Fe1 O2 90.47(19) . . ?
N1 Fe1 O2 88.7(2) . . ?
N1 Fe1 O2 88.7(2) 2_655 . ?
O1 Fe1 O2 180.0 . . ?
C4 N1 C1 108.6(7) . . ?
C4 N1 Fe1 121.7(6) . . ?
C1 N1 Fe1 119.8(5) . . ?
C9 N2 C6 106.1(7) . . ?
C9 N2 Fe1 120.7(5) . . ?
C6 N2 Fe1 122.2(6) . . ?
N1 C1 C10 122.4(7) . 2_655 ?
N1 C1 C2 107.3(7) . . ?
C10 C1 C2 130.2(8) 2_655 . ?
C3 C2 C1 108.8(8) . . ?
C3 C2 Br1 124.5(7) . . ?
C1 C2 Br1 126.2(6) . . ?
C2 C3 C4 107.3(8) . . ?
C2 C3 Br2 124.0(7) . . ?
C4 C3 Br2 127.9(6) . . ?
N1 C4 C5 122.8(7) . . ?
N1 C4 C3 107.7(7) . . ?
C5 C4 C3 129.3(8) . . ?
C4 C5 C6 121.6(7) . . ?
C4 C5 C11 118.9(7) . . ?
C6 C5 C11 119.4(7) . . ?
N2 C6 C5 120.7(7) . . ?
N2 C6 C7 108.8(7) . . ?
C5 C6 C7 130.2(7) . . ?
C8 C7 C6 108.2(7) . . ?
C8 C7 Br3 124.7(6) . . ?
C6 C7 Br3 126.9(6) . . ?
C7 C8 C9 106.2(7) . . ?
C7 C8 Br4 124.6(6) . . ?
C9 C8 Br4 127.6(7) . . ?
N2 C9 C10 121.8(7) . . ?
N2 C9 C8 110.4(7) . . ?
C10 C9 C8 127.1(8) . . ?
C9 C10 C1 121.6(8) . 2_655 ?
C9 C10 C17 120.9(7) . . ?
C1 C10 C17 117.5(7) 2_655 . ?
C12 C11 C16 120.0 . . ?
C12 C11 C5 119.4(6) . . ?
C16 C11 C5 120.6(6) . . ?
C13 C12 C11 120.0 . . ?
C14 C13 C12 120.0 . . ?
C13 C14 C15 120.0 . . ?
C16 C15 C14 120.0 . . ?
C15 C16 C11 120.0 . . ?
C18 C17 C22 119.8(9) . . ?
C18 C17 C10 122.2(8) . . ?
C22 C17 C10 118.0(8) . . ?
C19 C18 C17 119.6(10) . . ?
C18 C19 C20 120.6(11) . . ?
C21 C20 C19 119.7(10) . . ?
C22 C21 C20 121.2(9) . . ?
C21 C22 C17 119.0(9) . . ?
O4S Cl1 O1S 121.5(14) . . ?
O4S Cl1 O3S 112.2(12) . . ?
O1S Cl1 O3S 100.5(10) . . ?
O4S Cl1 O2S 114.5(12) . . ?
O1S Cl1 O2S 98.4(10) . . ?
O3S Cl1 O2S 107.7(10) . . ?

loop_
_geom_bond_atom_site_label_1
_geom_bond_atom_site_label_2
_geom_bond_distance
_geom_bond_site_symmetry_2
_geom_bond_publ_flag
Fe1 N2 2.015(6) 2_655 ?
Fe1 N2 2.015(6) . ?
Fe1 N1 2.024(7) . ?
Fe1 N1 2.024(7) 2_655 ?
Fe1 O1 2.098(8) . ?
Fe1 O2 2.122(9) . ?
N1 C4 1.366(10) . ?
N1 C1 1.378(10) . ?
N2 C9 1.362(10) . ?
N2 C6 1.386(10) . ?
Br1 C2 1.886(9) . ?
Br2 C3 1.871(8) . ?
Br3 C7 1.891(8) . ?
Br4 C8 1.859(8) . ?
C1 C10 1.413(11) 2_655 ?
C1 C2 1.422(11) . ?
C2 C3 1.340(11) . ?
C3 C4 1.442(11) . ?
C4 C5 1.390(11) . ?
C5 C6 1.416(12) . ?
C5 C11 1.485(9) . ?
C6 C7 1.424(11) . ?
C7 C8 1.349(12) . ?
C8 C9 1.434(11) . ?
C9 C10 1.396(11) . ?
C10 C17 1.503(12) . ?
C11 C12 1.3900 . ?
C11 C16 1.3900 . ?
C12 C13 1.3900 . ?
C13 C14 1.3900 . ?
C14 C15 1.3900 . ?
C15 C16 1.3900 . ?
C17 C18 1.365(12) . ?
C17 C22 1.406(11) . ?
C18 C19 1.360(13) . ?
C19 C20 1.369(15) . ?
C20 C21 1.360(14) . ?
C21 C22 1.344(12) . ?
Cl1 O4S 1.32(3) . ?
Cl1 O1S 1.376(14) . ?
Cl1 O3S 1.413(14) . ?
Cl1 O2S 1.426(15) . ?

loop_
_geom_hbond_atom_site_label_D
_geom_hbond_atom_site_label_H
_geom_hbond_atom_site_label_A
_geom_hbond_distance_DH
_geom_hbond_distance_HA
_geom_hbond_distance_DA
_geom_hbond_angle_DHA
_geom_hbond_site_symmetry_A
_geom_hbond_publ_flag
O1 H1A O1S 0.75 2.03 2.768(13) 167.1 2_645 yes
